data_7220173
loop_
_publ_author_name
'Liu, Ronghua'
'Xu, Xinjun'
'Peng, Jinghong'
'Yao, Chuang'
'Wang, Jinshan'
'Li, Lidong'

_publ_section_title
;
 Solution-Processed Oxadiazole-Based Electron-Transporting Layer for White
 Organic Light-Emitting Diodes
;
_journal_name_full 'RSC Adv.'
_journal_paper_doi 10.1039/C5RA04599A
_journal_year 2015
_chemical_formula_moiety 'C38 H28 N2 O3 P2, 0.5(H2 O)'
_chemical_formula_sum 'C38 H29 N2 O3.5 P2'
_chemical_formula_weight 631.57
_chemical_name_common OXDPPO
_chemical_name_systematic '((1,3,4-oxadiazole-2,5-diyl)bis(4,1-phenylene))bis(diphenylphosphine oxide)'
_space_group_crystal_system triclinic
_space_group_IT_number 2
_space_group_name_Hall '-P 1'
_space_group_name_H-M_alt 'P -1'
_symmetry_space_group_name_Hall '-P 1'
_symmetry_space_group_name_H-M 'P -1'
_atom_sites_solution_hydrogens mixed
_audit_creation_date 2014-07-14
_audit_creation_method
;
Olex2 1.2
(compiled 2013.12.10 svn.r2850 for OlexSys, GUI svn.r4736)
;
_audit_update_record
;
2015-01-22 deposited with the CCDC.
2015-04-16 downloaded from the CCDC.
;
_cell_angle_alpha 110.945(4)
_cell_angle_beta 91.262(2)
_cell_angle_gamma 94.507(3)
_cell_formula_units_Z 2
_cell_length_a 8.6042(19)
_cell_length_b 12.291(3)
_cell_length_c 16.260(4)
_cell_measurement_reflns_used 5648
_cell_measurement_temperature 173.1500
_cell_measurement_theta_max 27.4837
_cell_measurement_theta_min 1.8038
_cell_volume 1598.7(7)
_computing_cell_refinement 'CrystalClear (Rigaku Inc., 2007)'
_computing_data_collection 'CrystalClear (Rigaku Inc., 2007)'
_computing_data_reduction 'CrystalClear (Rigaku Inc., 2007)'
_computing_molecular_graphics 'Olex2 (Dolomanov et al., 2009)'
_computing_publication_material 'Olex2 (Dolomanov et al., 2009)'
_computing_structure_refinement 'SHELXL (Sheldrick, 2013)'
_computing_structure_solution
;
'SHELXS (Sheldrick, 2013)'
;
_diffrn_ambient_temperature 173.1500
_diffrn_detector_area_resol_mean 28.5714
_diffrn_measured_fraction_theta_full 0.996
_diffrn_measured_fraction_theta_max 0.995
_diffrn_measurement_device
;
Saturn724 (2x2 bin mode)
;
_diffrn_measurement_device_details
;
AFC10: Fixed Chi 2 circle
;
_diffrn_measurement_device_type 'Saturn724+ CCD'
_diffrn_measurement_method '\w scans at fixed \c = 45\%'
_diffrn_orient_matrix_type d*Trek
_diffrn_orient_matrix_UB_11 0.0161
_diffrn_orient_matrix_UB_12 -0.0252
_diffrn_orient_matrix_UB_13 0.1129
_diffrn_orient_matrix_UB_21 0.0648
_diffrn_orient_matrix_UB_22 0.0575
_diffrn_orient_matrix_UB_23 0.0120
_diffrn_orient_matrix_UB_31 -0.0234
_diffrn_orient_matrix_UB_32 0.0583
_diffrn_orient_matrix_UB_33 0.0200
_diffrn_radiation_detector CCD
_diffrn_radiation_monochromator 'Graphite Monochromator'
_diffrn_radiation_type MoK\a
_diffrn_radiation_wavelength 0.71073
_diffrn_reflns_av_R_equivalents 0.0248
_diffrn_reflns_av_unetI/netI 0.0245
_diffrn_reflns_laue_measured_fraction_full 0.996
_diffrn_reflns_laue_measured_fraction_max 0.995
_diffrn_reflns_limit_h_max 11
_diffrn_reflns_limit_h_min -11
_diffrn_reflns_limit_k_max 15
_diffrn_reflns_limit_k_min -15
_diffrn_reflns_limit_l_max 21
_diffrn_reflns_limit_l_min -21
_diffrn_reflns_number 20966
_diffrn_reflns_point_group_measured_fraction_full 0.996
_diffrn_reflns_point_group_measured_fraction_max 0.995
_diffrn_reflns_theta_full 26.000
_diffrn_reflns_theta_max 27.502
_diffrn_reflns_theta_min 1.343
_diffrn_source 'Sealed Tube'
_diffrn_source_current 30.0000
_diffrn_source_power 1.5000
_diffrn_source_voltage 50.0000
_exptl_absorpt_coefficient_mu 0.179
_exptl_absorpt_correction_T_max 1.0000
_exptl_absorpt_correction_T_min 0.8921
_exptl_absorpt_correction_type multi-scan
_exptl_absorpt_process_details 'CrystalClear (Rigaku Inc., 2007)'
_exptl_crystal_colour Colorless
_exptl_crystal_density_diffrn 1.312
_exptl_crystal_description block
_exptl_crystal_F_000 658
_exptl_crystal_recrystallization_method 'slow evaporation'
_exptl_crystal_size_max 0.45
_exptl_crystal_size_mid 0.44
_exptl_crystal_size_min 0.38
_refine_diff_density_max 0.323
_refine_diff_density_min -0.433
_refine_diff_density_rms 0.043
_refine_ls_extinction_method none
_refine_ls_goodness_of_fit_ref 1.085
_refine_ls_hydrogen_treatment constr
_refine_ls_matrix_type full
_refine_ls_number_parameters 415
_refine_ls_number_reflns 7308
_refine_ls_number_restraints 0
_refine_ls_restrained_S_all 1.085
_refine_ls_R_factor_all 0.0487
_refine_ls_R_factor_gt 0.0442
_refine_ls_shift/su_max 0.001
_refine_ls_shift/su_mean 0.000
_refine_ls_structure_factor_coef Fsqd
_refine_ls_weighting_details 'w=1/[\s^2^(Fo^2^)+(0.0410P)^2^+0.8160P] where P=(Fo^2^+2Fc^2^)/3'
_refine_ls_weighting_scheme calc
_refine_ls_wR_factor_gt 0.1034
_refine_ls_wR_factor_ref 0.1065
_reflns_Friedel_coverage 0.000
_reflns_number_gt 6757
_reflns_number_total 7308
_reflns_threshold_expression 'I > 2\s(I)'
_cod_data_source_file c5ra04599a2.cif
_cod_data_source_block sa3514
_cod_database_code 7220173
_shelxl_version_number 2013-4
_shelx_space_group_comment
;
The symmetry employed for this shelxl refinement is uniquely defined
by the following loop, which should always be used as a source of
symmetry information in preference to the above space-group names.
They are only intended as comments.
;
_diffrn_number_total 7311
_olex2_refinement_description
;
1. Fixed Uiso
 At 1.2 times of:
  All C(H) groups
 At 1.5 times of:
  All O(H,H) groups
2. Others
 Fixed Sof: O4(0.5) H4A(0.5) H4B(0.5)
3.a Riding coordinates:
 O4(H4A,H4B)
3.b Aromatic/amide H refined with riding coordinates:
 C2(H2), C3(H3), C4(H4), C5(H5), C6(H6), C8(H8), C9(H9), C10(H10), C11(H11),
 C12(H12), C14(H14), C15(H15), C17(H17), C18(H18), C22(H22), C23(H23), C25(H25),
  C26(H26), C28(H28), C29(H29), C30(H30), C31(H31), C32(H32), C34(H34),
 C35(H35), C36(H36), C37(H37), C38(H38)
;

loop_
_space_group_symop_operation_xyz
'x, y, z'
'-x, -y, -z'

loop_
_atom_site_label
_atom_site_type_symbol
_atom_site_fract_x
_atom_site_fract_y
_atom_site_fract_z
_atom_site_U_iso_or_equiv
_atom_site_adp_type
_atom_site_occupancy
_atom_site_site_symmetry_order
_atom_site_calc_flag
_atom_site_refinement_flags_posn
_atom_site_refinement_flags_occupancy
P1 P 0.33258(4) 0.64239(3) 0.21287(2) 0.02453(10) Uani 1 1 d . .
P2 P 0.97144(5) -0.24650(3) -0.37485(2) 0.02486(10) Uani 1 1 d . .
O1 O 0.44629(13) 0.72297(10) 0.18996(8) 0.0336(3) Uani 1 1 d . .
O2 O 0.52621(13) 0.12136(9) -0.07269(7) 0.0284(2) Uani 1 1 d . .
O3 O 0.89218(14) -0.32684(10) -0.45909(7) 0.0346(3) Uani 1 1 d . .
N1 N 0.30285(17) 0.04968(13) -0.04042(10) 0.0381(3) Uani 1 1 d . .
N2 N 0.37319(17) -0.04210(13) -0.10247(10) 0.0389(3) Uani 1 1 d . .
C1 C 0.36938(17) 0.64252(13) 0.32228(10) 0.0260(3) Uani 1 1 d . .
C2 C 0.5077(2) 0.70003(16) 0.36761(11) 0.0364(4) Uani 1 1 d . .
H2 H 0.5757 0.7405 0.3426 0.044 Uiso 1 1 calc R .
C3 C 0.5449(2) 0.6974(2) 0.45039(13) 0.0486(5) Uani 1 1 d . .
H3 H 0.6376 0.7365 0.4809 0.058 Uiso 1 1 calc R .
C4 C 0.4449(3) 0.63691(18) 0.48729(12) 0.0490(5) Uani 1 1 d . .
H4 H 0.4699 0.6356 0.5429 0.059 Uiso 1 1 calc R .
C5 C 0.3080(3) 0.57829(19) 0.44218(13) 0.0519(5) Uani 1 1 d . .
H5 H 0.2414 0.5365 0.4669 0.062 Uiso 1 1 calc R .
C6 C 0.2698(2) 0.58161(17) 0.36014(12) 0.0418(4) Uani 1 1 d . .
H6 H 0.1766 0.5427 0.3301 0.050 Uiso 1 1 calc R .
C7 C 0.13250(18) 0.67264(14) 0.20396(10) 0.0272(3) Uani 1 1 d . .
C8 C 0.0610(2) 0.74405(15) 0.27701(11) 0.0350(4) Uani 1 1 d . .
H8 H 0.1130 0.7704 0.3323 0.042 Uiso 1 1 calc R .
C9 C -0.0878(2) 0.77622(16) 0.26789(13) 0.0411(4) Uani 1 1 d . .
H9 H -0.1344 0.8244 0.3171 0.049 Uiso 1 1 calc R .
C10 C -0.1667(2) 0.73742(17) 0.18662(14) 0.0438(4) Uani 1 1 d . .
H10 H -0.2663 0.7590 0.1809 0.053 Uiso 1 1 calc R .
C11 C -0.0970(2) 0.66631(19) 0.11380(14) 0.0482(5) Uani 1 1 d . .
H11 H -0.1503 0.6397 0.0588 0.058 Uiso 1 1 calc R .
C12 C 0.0521(2) 0.63401(17) 0.12182(12) 0.0398(4) Uani 1 1 d . .
H12 H 0.0984 0.5864 0.0722 0.048 Uiso 1 1 calc R .
C13 C 0.34200(17) 0.49188(13) 0.14087(9) 0.0256(3) Uani 1 1 d . .
C14 C 0.47015(18) 0.46662(14) 0.08883(10) 0.0283(3) Uani 1 1 d . .
H14 H 0.5442 0.5268 0.0904 0.034 Uiso 1 1 calc R .
C15 C 0.48866(18) 0.35269(14) 0.03467(10) 0.0288(3) Uani 1 1 d . .
H15 H 0.5743 0.3367 -0.0002 0.035 Uiso 1 1 calc R .
C16 C 0.37921(18) 0.26277(14) 0.03267(9) 0.0269(3) Uani 1 1 d . .
C17 C 0.24972(19) 0.28678(15) 0.08474(10) 0.0312(3) Uani 1 1 d . .
H17 H 0.1763 0.2264 0.0836 0.037 Uiso 1 1 calc R .
C18 C 0.23174(18) 0.40078(14) 0.13790(11) 0.0311(3) Uani 1 1 d . .
H18 H 0.1452 0.4170 0.1721 0.037 Uiso 1 1 calc R .
C19 C 0.39632(18) 0.14255(14) -0.02548(10) 0.0273(3) Uani 1 1 d . .
C20 C 0.50212(18) 0.00446(13) -0.11947(10) 0.0282(3) Uani 1 1 d . .
C21 C 0.61764(18) -0.05232(13) -0.18127(10) 0.0277(3) Uani 1 1 d . .
C22 C 0.59218(19) -0.17165(14) -0.22924(11) 0.0312(3) Uani 1 1 d . .
H22 H 0.5028 -0.2142 -0.2219 0.037 Uiso 1 1 calc R .
C23 C 0.70041(19) -0.22689(14) -0.28797(11) 0.0306(3) Uani 1 1 d . .
H23 H 0.6831 -0.3067 -0.3203 0.037 Uiso 1 1 calc R .
C24 C 0.83524(18) -0.16387(13) -0.29909(10) 0.0263(3) Uani 1 1 d . .
C25 C 0.8587(2) -0.04472(15) -0.25153(13) 0.0402(4) Uani 1 1 d . .
H25 H 0.9478 -0.0020 -0.2590 0.048 Uiso 1 1 calc R .
C26 C 0.7502(2) 0.01126(15) -0.19279(13) 0.0409(4) Uani 1 1 d . .
H26 H 0.7665 0.0913 -0.1612 0.049 Uiso 1 1 calc R .
C27 C 1.06815(17) -0.32216(13) -0.31491(10) 0.0264(3) Uani 1 1 d . .
C28 C 1.10202(19) -0.43652(14) -0.36192(12) 0.0340(4) Uani 1 1 d . .
H28 H 1.0746 -0.4706 -0.4219 0.041 Uiso 1 1 calc R .
C29 C 1.1761(2) -0.49921(17) -0.31955(15) 0.0461(5) Uani 1 1 d . .
H29 H 1.1979 -0.5755 -0.3509 0.055 Uiso 1 1 calc R .
C30 C 1.2176(2) -0.44831(19) -0.23071(16) 0.0522(5) Uani 1 1 d . .
H30 H 1.2676 -0.4905 -0.2023 0.063 Uiso 1 1 calc R .
C31 C 1.1855(2) -0.33507(19) -0.18361(14) 0.0480(5) Uani 1 1 d . .
H31 H 1.2152 -0.3011 -0.1239 0.058 Uiso 1 1 calc R .
C32 C 1.1095(2) -0.27183(15) -0.22493(11) 0.0345(4) Uani 1 1 d . .
H32 H 1.0860 -0.1962 -0.1928 0.041 Uiso 1 1 calc R .
C33 C 1.11685(19) -0.14344(13) -0.39146(10) 0.0286(3) Uani 1 1 d . .
C34 C 1.2429(2) -0.08724(17) -0.33217(14) 0.0426(4) Uani 1 1 d . .
H34 H 1.2532 -0.1001 -0.2794 0.051 Uiso 1 1 calc R .
C35 C 1.3530(2) -0.01229(19) -0.35126(17) 0.0519(5) Uani 1 1 d . .
H35 H 1.4361 0.0257 -0.3111 0.062 Uiso 1 1 calc R .
C36 C 1.3387(3) 0.00561(17) -0.42994(15) 0.0529(6) Uani 1 1 d . .
H36 H 1.4136 0.0546 -0.4434 0.064 Uiso 1 1 calc R .
C37 C 1.2145(3) -0.0486(2) -0.48854(14) 0.0658(7) Uani 1 1 d . .
H37 H 1.2044 -0.0350 -0.5411 0.079 Uiso 1 1 calc R .
C38 C 1.1043(3) -0.12335(18) -0.46967(12) 0.0513(5) Uani 1 1 d . .
H38 H 1.0210 -0.1604 -0.5099 0.062 Uiso 1 1 calc R .
O4 O 0.0223(7) -0.0754(5) -0.0193(5) 0.208(5) Uani 0.5 1 d . P
H4A H 0.1094 -0.0358 -0.0084 0.312 Uiso 0.5 1 d R P
H4B H -0.0653 -0.0628 0.0023 0.312 Uiso 0.5 1 d R P

loop_
_atom_site_aniso_label
_atom_site_aniso_U_11
_atom_site_aniso_U_22
_atom_site_aniso_U_33
_atom_site_aniso_U_23
_atom_site_aniso_U_13
_atom_site_aniso_U_12
P1 0.02344(19) 0.0268(2) 0.02307(19) 0.00782(15) 0.00415(14) 0.00583(14)
P2 0.02646(19) 0.02308(19) 0.02254(19) 0.00449(15) 0.00185(14) 0.00543(14)
O1 0.0326(6) 0.0344(6) 0.0370(6) 0.0157(5) 0.0099(5) 0.0049(5)
O2 0.0316(6) 0.0250(5) 0.0286(5) 0.0079(4) 0.0090(4) 0.0087(4)
O3 0.0357(6) 0.0336(6) 0.0271(6) 0.0016(5) -0.0033(5) 0.0055(5)
N1 0.0330(7) 0.0342(8) 0.0379(8) 0.0009(6) 0.0097(6) 0.0054(6)
N2 0.0334(7) 0.0323(8) 0.0409(8) 0.0004(6) 0.0105(6) 0.0036(6)
C1 0.0264(7) 0.0256(7) 0.0237(7) 0.0055(6) 0.0014(6) 0.0053(6)
C2 0.0300(8) 0.0417(10) 0.0333(9) 0.0091(7) -0.0011(7) 0.0005(7)
C3 0.0396(10) 0.0611(13) 0.0381(10) 0.0103(9) -0.0123(8) 0.0041(9)
C4 0.0669(13) 0.0515(12) 0.0291(9) 0.0142(8) -0.0081(9) 0.0134(10)
C5 0.0724(14) 0.0524(12) 0.0324(9) 0.0202(9) 0.0007(9) -0.0098(10)
C6 0.0443(10) 0.0486(11) 0.0299(9) 0.0143(8) -0.0013(7) -0.0107(8)
C7 0.0257(7) 0.0281(8) 0.0285(8) 0.0102(6) 0.0033(6) 0.0068(6)
C8 0.0311(8) 0.0353(9) 0.0335(8) 0.0050(7) 0.0035(7) 0.0085(7)
C9 0.0330(9) 0.0382(10) 0.0506(11) 0.0116(8) 0.0129(8) 0.0135(7)
C10 0.0290(9) 0.0453(11) 0.0639(12) 0.0261(10) 0.0017(8) 0.0126(8)
C11 0.0416(10) 0.0606(13) 0.0443(11) 0.0195(10) -0.0093(8) 0.0157(9)
C12 0.0395(9) 0.0471(10) 0.0309(8) 0.0098(7) -0.0009(7) 0.0154(8)
C13 0.0264(7) 0.0291(8) 0.0211(7) 0.0075(6) 0.0023(5) 0.0090(6)
C14 0.0285(8) 0.0322(8) 0.0260(7) 0.0115(6) 0.0058(6) 0.0067(6)
C15 0.0284(8) 0.0340(8) 0.0258(7) 0.0111(6) 0.0084(6) 0.0105(6)
C16 0.0307(8) 0.0302(8) 0.0206(7) 0.0085(6) 0.0024(6) 0.0108(6)
C17 0.0297(8) 0.0329(8) 0.0294(8) 0.0086(6) 0.0065(6) 0.0043(6)
C18 0.0273(8) 0.0339(8) 0.0303(8) 0.0080(7) 0.0091(6) 0.0070(6)
C19 0.0266(7) 0.0314(8) 0.0247(7) 0.0094(6) 0.0045(6) 0.0091(6)
C20 0.0299(8) 0.0254(7) 0.0268(7) 0.0056(6) 0.0028(6) 0.0063(6)
C21 0.0288(8) 0.0270(8) 0.0267(7) 0.0079(6) 0.0040(6) 0.0077(6)
C22 0.0263(7) 0.0284(8) 0.0361(8) 0.0080(7) 0.0042(6) 0.0028(6)
C23 0.0307(8) 0.0225(7) 0.0331(8) 0.0029(6) 0.0022(6) 0.0042(6)
C24 0.0270(7) 0.0261(7) 0.0260(7) 0.0085(6) 0.0027(6) 0.0064(6)
C25 0.0398(9) 0.0247(8) 0.0499(10) 0.0055(7) 0.0185(8) 0.0002(7)
C26 0.0443(10) 0.0226(8) 0.0474(10) 0.0018(7) 0.0169(8) 0.0024(7)
C27 0.0237(7) 0.0257(7) 0.0291(8) 0.0092(6) 0.0024(6) 0.0021(6)
C28 0.0303(8) 0.0288(8) 0.0411(9) 0.0096(7) 0.0042(7) 0.0059(6)
C29 0.0376(10) 0.0348(10) 0.0693(13) 0.0215(9) 0.0017(9) 0.0112(8)
C30 0.0420(11) 0.0503(12) 0.0775(15) 0.0399(11) -0.0116(10) 0.0037(9)
C31 0.0471(11) 0.0564(12) 0.0452(11) 0.0268(10) -0.0137(9) -0.0048(9)
C32 0.0371(9) 0.0321(8) 0.0330(8) 0.0109(7) -0.0021(7) 0.0011(7)
C33 0.0316(8) 0.0247(7) 0.0295(8) 0.0082(6) 0.0087(6) 0.0086(6)
C34 0.0325(9) 0.0479(11) 0.0548(11) 0.0286(9) -0.0023(8) 0.0005(8)
C35 0.0330(10) 0.0477(12) 0.0814(16) 0.0314(11) 0.0043(10) 0.0010(8)
C36 0.0605(13) 0.0330(10) 0.0647(14) 0.0143(9) 0.0386(11) 0.0070(9)
C37 0.110(2) 0.0508(13) 0.0338(10) 0.0153(9) 0.0199(12) -0.0136(13)
C38 0.0770(15) 0.0447(11) 0.0278(9) 0.0111(8) 0.0016(9) -0.0104(10)
O4 0.102(4) 0.145(5) 0.244(8) -0.082(5) 0.105(5) -0.063(4)

loop_
_atom_type_symbol
_atom_type_description
_atom_type_scat_dispersion_real
_atom_type_scat_dispersion_imag
_atom_type_scat_source
C C 0.0033 0.0016 'International Tables Vol C Tables 4.2.6.8 and 6.1.1.4'
H H 0.0000 0.0000 'International Tables Vol C Tables 4.2.6.8 and 6.1.1.4'
N N 0.0061 0.0033 'International Tables Vol C Tables 4.2.6.8 and 6.1.1.4'
O O 0.0106 0.0060 'International Tables Vol C Tables 4.2.6.8 and 6.1.1.4'
P P 0.1023 0.0942 'International Tables Vol C Tables 4.2.6.8 and 6.1.1.4'

loop_
_geom_angle_atom_site_label_1
_geom_angle_atom_site_label_2
_geom_angle_atom_site_label_3
_geom_angle
O1 P1 C1 112.94(7)
O1 P1 C7 113.49(7)
O1 P1 C13 111.54(7)
C1 P1 C7 107.56(7)
C1 P1 C13 104.79(7)
C7 P1 C13 105.91(7)
O3 P2 C24 112.13(7)
O3 P2 C27 112.93(7)
O3 P2 C33 112.19(7)
C27 P2 C24 104.43(7)
C27 P2 C33 106.91(7)
C33 P2 C24 107.77(7)
C19 O2 C20 102.45(12)
C19 N1 N2 106.19(13)
C20 N2 N1 105.99(14)
C2 C1 P1 118.02(13)
C2 C1 C6 119.24(15)
C6 C1 P1 122.62(12)
C1 C2 C3 120.09(17)
C4 C3 C2 120.10(18)
C3 C4 C5 120.19(18)
C4 C5 C6 119.91(19)
C5 C6 C1 120.47(17)
C8 C7 P1 120.75(12)
C8 C7 C12 118.77(15)
C12 C7 P1 120.19(12)
C9 C8 C7 120.37(16)
C10 C9 C8 120.54(17)
C9 C10 C11 119.58(16)
C10 C11 C12 120.53(18)
C11 C12 C7 120.22(17)
C14 C13 P1 117.34(12)
C14 C13 C18 119.10(14)
C18 C13 P1 123.51(11)
C15 C14 C13 120.67(15)
C16 C15 C14 119.80(14)
C15 C16 C17 120.20(14)
C15 C16 C19 120.17(14)
C17 C16 C19 119.62(15)
C18 C17 C16 119.52(15)
C17 C18 C13 120.71(14)
O2 C19 C16 118.23(14)
N1 C19 O2 112.68(14)
N1 C19 C16 129.09(14)
O2 C20 C21 119.13(14)
N2 C20 O2 112.69(13)
N2 C20 C21 128.18(15)
C22 C21 C20 118.94(14)
C26 C21 C20 120.94(14)
C26 C21 C22 120.11(14)
C23 C22 C21 119.73(15)
C22 C23 C24 120.54(15)
C23 C24 P2 116.53(11)
C25 C24 P2 124.20(13)
C25 C24 C23 119.25(14)
C24 C25 C26 120.47(16)
C21 C26 C25 119.90(15)
C28 C27 P2 117.50(12)
C32 C27 P2 123.02(12)
C32 C27 C28 119.47(15)
C29 C28 C27 120.22(17)
C30 C29 C28 119.85(18)
C29 C30 C31 120.47(18)
C30 C31 C32 120.29(19)
C31 C32 C27 119.68(17)
C34 C33 P2 124.00(13)
C38 C33 P2 117.22(14)
C38 C33 C34 118.73(17)
C35 C34 C33 120.50(19)
C36 C35 C34 119.7(2)
C37 C36 C35 120.28(19)
C36 C37 C38 120.1(2)
C33 C38 C37 120.6(2)

loop_
_geom_bond_atom_site_label_1
_geom_bond_atom_site_label_2
_geom_bond_distance
_geom_bond_site_symmetry_2
P1 O1 1.4847(12) .
P1 C1 1.7996(16) .
P1 C7 1.8030(16) .
P1 C13 1.8107(16) .
P2 O3 1.4840(12) .
P2 C24 1.8107(15) .
P2 C27 1.8003(16) .
P2 C33 1.8036(17) .
O2 C19 1.3590(18) .
O2 C20 1.3604(18) .
N1 N2 1.4061(19) .
N1 C19 1.288(2) .
N2 C20 1.289(2) .
C1 C2 1.384(2) .
C1 C6 1.388(2) .
C2 C3 1.389(3) .
C3 C4 1.376(3) .
C4 C5 1.377(3) .
C5 C6 1.383(3) .
C7 C8 1.390(2) .
C7 C12 1.394(2) .
C8 C9 1.389(2) .
C9 C10 1.376(3) .
C10 C11 1.378(3) .
C11 C12 1.390(2) .
C13 C14 1.391(2) .
C13 C18 1.396(2) .
C14 C15 1.386(2) .
C15 C16 1.385(2) .
C16 C17 1.400(2) .
C16 C19 1.463(2) .
C17 C18 1.381(2) .
C20 C21 1.462(2) .
C21 C22 1.390(2) .
C21 C26 1.386(2) .
C22 C23 1.384(2) .
C23 C24 1.395(2) .
C24 C25 1.386(2) .
C25 C26 1.388(2) .
C27 C28 1.397(2) .
C27 C32 1.395(2) .
C28 C29 1.383(3) .
C29 C30 1.379(3) .
C30 C31 1.381(3) .
C31 C32 1.385(3) .
C33 C34 1.394(2) .
C33 C38 1.383(2) .
C34 C35 1.387(3) .
C35 C36 1.378(3) .
C36 C37 1.372(3) .
C37 C38 1.384(3) .
O4 O4 1.806(14) 2

loop_
_geom_torsion_atom_site_label_1
_geom_torsion_atom_site_label_2
_geom_torsion_atom_site_label_3
_geom_torsion_atom_site_label_4
_geom_torsion
P1 C1 C2 C3 -176.66(14)
P1 C1 C6 C5 175.86(16)
P1 C7 C8 C9 173.67(14)
P1 C7 C12 C11 -174.11(16)
P1 C13 C14 C15 177.43(12)
P1 C13 C18 C17 -176.70(13)
P2 C24 C25 C26 -178.08(15)
P2 C27 C28 C29 -179.97(14)
P2 C27 C32 C31 -179.15(14)
P2 C33 C34 C35 177.63(15)
P2 C33 C38 C37 -177.73(18)
O1 P1 C1 C2 -9.85(15)
O1 P1 C1 C6 174.22(14)
O1 P1 C7 C8 -93.83(15)
O1 P1 C7 C12 79.88(16)
O1 P1 C13 C14 13.65(14)
O1 P1 C13 C18 -169.02(13)
O2 C20 C21 C22 -179.68(14)
O2 C20 C21 C26 -0.2(2)
O3 P2 C24 C23 46.66(14)
O3 P2 C24 C25 -134.57(15)
O3 P2 C27 C28 19.54(15)
O3 P2 C27 C32 -160.33(13)
O3 P2 C33 C34 -156.71(14)
O3 P2 C33 C38 20.69(16)
N1 N2 C20 O2 0.8(2)
N1 N2 C20 C21 -178.47(16)
N2 N1 C19 O2 -0.09(19)
N2 N1 C19 C16 179.07(15)
N2 C20 C21 C22 -0.5(3)
N2 C20 C21 C26 179.03(18)
C1 P1 C7 C8 31.85(16)
C1 P1 C7 C12 -154.44(14)
C1 P1 C13 C14 -108.86(12)
C1 P1 C13 C18 68.46(14)
C1 C2 C3 C4 0.4(3)
C2 C1 C6 C5 0.0(3)
C2 C3 C4 C5 0.4(3)
C3 C4 C5 C6 -1.0(3)
C4 C5 C6 C1 0.8(3)
C6 C1 C2 C3 -0.6(3)
C7 P1 C1 C2 -135.86(13)
C7 P1 C1 C6 48.21(16)
C7 P1 C13 C14 137.57(12)
C7 P1 C13 C18 -45.10(15)
C7 C8 C9 C10 0.3(3)
C8 C7 C12 C11 -0.3(3)
C8 C9 C10 C11 -0.2(3)
C9 C10 C11 C12 -0.2(3)
C10 C11 C12 C7 0.5(3)
C12 C7 C8 C9 -0.1(3)
C13 P1 C1 C2 111.75(14)
C13 P1 C1 C6 -64.18(16)
C13 P1 C7 C8 143.48(14)
C13 P1 C7 C12 -42.81(16)
C13 C14 C15 C16 -0.5(2)
C14 C13 C18 C17 0.6(2)
C14 C15 C16 C17 0.4(2)
C14 C15 C16 C19 178.90(14)
C15 C16 C17 C18 0.2(2)
C15 C16 C19 O2 3.9(2)
C15 C16 C19 N1 -175.20(17)
C16 C17 C18 C13 -0.7(2)
C17 C16 C19 O2 -177.55(14)
C17 C16 C19 N1 3.3(3)
C18 C13 C14 C15 0.0(2)
C19 O2 C20 N2 -0.80(18)
C19 O2 C20 C21 178.52(14)
C19 N1 N2 C20 -0.41(19)
C19 C16 C17 C18 -178.35(15)
C20 O2 C19 N1 0.52(17)
C20 O2 C19 C16 -178.74(13)
C20 C21 C22 C23 -179.92(15)
C20 C21 C26 C25 179.66(17)
C21 C22 C23 C24 0.3(3)
C22 C21 C26 C25 -0.8(3)
C22 C23 C24 P2 177.91(13)
C22 C23 C24 C25 -0.9(3)
C23 C24 C25 C26 0.7(3)
C24 P2 C27 C28 141.63(13)
C24 P2 C27 C32 -38.24(15)
C24 P2 C33 C34 79.38(16)
C24 P2 C33 C38 -103.22(15)
C24 C25 C26 C21 0.2(3)
C26 C21 C22 C23 0.6(3)
C27 P2 C24 C23 -75.95(13)
C27 P2 C24 C25 102.82(16)
C27 P2 C33 C34 -32.40(16)
C27 P2 C33 C38 145.00(15)
C27 C28 C29 C30 -0.5(3)
C28 C27 C32 C31 1.0(2)
C28 C29 C30 C31 0.1(3)
C29 C30 C31 C32 0.8(3)
C30 C31 C32 C27 -1.3(3)
C32 C27 C28 C29 -0.1(2)
C33 P2 C24 C23 170.61(12)
C33 P2 C24 C25 -10.63(17)
C33 P2 C27 C28 -104.32(13)
C33 P2 C27 C32 75.81(15)
C33 C34 C35 C36 -0.8(3)
C34 C33 C38 C37 -0.2(3)
C34 C35 C36 C37 1.3(3)
C35 C36 C37 C38 -1.2(4)
C36 C37 C38 C33 0.7(4)
C38 C33 C34 C35 0.3(3)
